data_7007106
loop_
_publ_author_name
'Fox, Mark A.'
'Cameron, Audrey M.'
'Low, Paul J.'
'Paterson, Michael A. J.'
'Batsanov, Andrei S.'
'Goeta, Andr\'es E'
'Rankin, David W. H.'
'Robertson, Heather E.'
'Schirlin, Julien T.'

_publ_section_title
;
 Synthetic and structural studies on C-ethynyl- and C-bromo-carboranes.
;
_journal_issue 29
_journal_name_full 'Dalton transactions (Cambridge, England : 2003)'
_journal_page_first 3544
_journal_page_last 3560
_journal_paper_doi 10.1039/b517538k
_journal_year 2006
_chemical_formula_moiety 'C8 H18 Br2 Si2'
_chemical_formula_sum 'C8 H18 Br2 Si2'
_chemical_formula_weight 330.22
_chemical_name_common trans-1,2-dibromo-1,2-bis(trimethylsilyl)-ethene
_chemical_name_systematic
;
trans-1,2-dibromo-1,2-bis(trimethylsilyl)-ethene
;
_space_group_IT_number 61
_symmetry_cell_setting orthorhombic
_symmetry_space_group_name_Hall '-P 2ac 2ab'
_symmetry_space_group_name_H-M 'P b c a'
_atom_sites_solution_hydrogens geom
_atom_sites_solution_primary direct
_atom_sites_solution_secondary difmap
_audit_creation_method SHELXL-97
_cell_angle_alpha 90.00
_cell_angle_beta 90.00
_cell_angle_gamma 90.00
_cell_formula_units_Z 4
_cell_length_a 6.4980(4)
_cell_length_b 11.101(1)
_cell_length_c 18.698(2)
_cell_measurement_reflns_used 992
_cell_measurement_temperature 120(2)
_cell_measurement_theta_max 27.88
_cell_measurement_theta_min 12.09
_cell_volume 1348.8(2)
_computing_cell_refinement 'SMART version 5.054 (Bruker, 1999)'
_computing_data_collection 'SMART version 5.054 (Bruker, 1999)'
_computing_data_reduction 'SAINT version 6.02A (Bruker, 2001)'
_computing_molecular_graphics 'SHELXTL version 5.10 (Bruker, 1997)'
_computing_publication_material 'SHELXTL version 5.10 (Bruker, 1997)'
_computing_structure_refinement 'SHELXL-97 (Sheldrick, 1997)'
_computing_structure_solution 'SHELXS-97 (Sheldrick, 1990)'
_diffrn_ambient_temperature 120(2)
_diffrn_detector_area_resol_mean 8
_diffrn_measured_fraction_theta_full 1.000
_diffrn_measured_fraction_theta_max 1.000
_diffrn_measurement_device_type 'SMART 1K CCD area detector'
_diffrn_measurement_method '\w scans'
_diffrn_radiation_monochromator graphite
_diffrn_radiation_source 'fine-focus sealed tube'
_diffrn_radiation_type MoK\a
_diffrn_radiation_wavelength 0.71073
_diffrn_reflns_av_R_equivalents 0.0523
_diffrn_reflns_av_sigmaI/netI 0.0275
_diffrn_reflns_limit_h_max 8
_diffrn_reflns_limit_h_min -8
_diffrn_reflns_limit_k_max 15
_diffrn_reflns_limit_k_min -15
_diffrn_reflns_limit_l_max 25
_diffrn_reflns_limit_l_min -25
_diffrn_reflns_number 15332
_diffrn_reflns_theta_full 29.06
_diffrn_reflns_theta_max 29.06
_diffrn_reflns_theta_min 2.18
_exptl_absorpt_coefficient_mu 6.146
_exptl_absorpt_correction_T_max 0.6937
_exptl_absorpt_correction_T_min 0.1440
_exptl_absorpt_correction_type integration
_exptl_absorpt_process_details 'XPREP (SHELXTL), R(int)=0.230 before correction'
_exptl_crystal_colour colourless
_exptl_crystal_density_diffrn 1.626
_exptl_crystal_density_meas ?
_exptl_crystal_density_method 'not measured'
_exptl_crystal_description plate
_exptl_crystal_F_000 656
_exptl_crystal_size_max 0.42
_exptl_crystal_size_mid 0.40
_exptl_crystal_size_min 0.06
_refine_diff_density_max 0.495
_refine_diff_density_min -0.270
_refine_diff_density_rms 0.072
_refine_ls_extinction_method none
_refine_ls_goodness_of_fit_ref 1.054
_refine_ls_hydrogen_treatment refall
_refine_ls_matrix_type full
_refine_ls_number_parameters 91
_refine_ls_number_reflns 1802
_refine_ls_number_restraints 0
_refine_ls_restrained_S_all 1.054
_refine_ls_R_factor_all 0.0255
_refine_ls_R_factor_gt 0.0195
_refine_ls_shift/su_max 0.002
_refine_ls_shift/su_mean 0.000
_refine_ls_structure_factor_coef Fsqd
_refine_ls_weighting_details 'calc w=1/[\s^2^(Fo^2^)+(0.0216P)^2^+0.3668P] where P=(Fo^2^+2Fc^2^)/3'
_refine_ls_weighting_scheme calc
_refine_ls_wR_factor_gt 0.0476
_refine_ls_wR_factor_ref 0.0503
_reflns_number_gt 1586
_reflns_number_total 1802
_reflns_threshold_expression I>2\s(I)
_cod_data_source_file b517538k.txt
_cod_data_source_block (13)
_cod_depositor_comments
;
The following automatic conversions were performed:
'_symmetry_cell_setting' value 'Orthorhombic' changed to 'orthorhombic'
according to '/home/saulius/struct/CIF-dictionaries/cif_core.dic'
dictionary named 'cif_core.dic' version 2.4.1 from 2010-06-29.

Automatic conversion script
Id: cif_fix_enum 1527 2010-12-29 10:47:43Z saulius 

The following automatic conversions were performed:

'_exptl_crystal_density_meas' value 'not measured ' was changed to
'?' - the value is perceived as not measured.

Automatic conversion script
Id: cif_fix_values 3008 2015-01-20 13:52:24Z robertas 
;
_cod_original_sg_symbol_H-M Pbca
_cod_database_code 7007106

loop_
_symmetry_equiv_pos_as_xyz
'x, y, z'
'-x+1/2, -y, z+1/2'
'-x, y+1/2, -z+1/2'
'x+1/2, -y+1/2, -z'
'-x, -y, -z'
'x-1/2, y, -z-1/2'
'x, -y-1/2, z-1/2'
'-x-1/2, y-1/2, z'

loop_
_atom_site_label
_atom_site_type_symbol
_atom_site_fract_x
_atom_site_fract_y
_atom_site_fract_z
_atom_site_U_iso_or_equiv
_atom_site_adp_type
_atom_site_occupancy
_atom_site_symmetry_multiplicity
_atom_site_calc_flag
_atom_site_refinement_flags
_atom_site_disorder_assembly
_atom_site_disorder_group
Br Br 0.67375(2) 0.678585(13) 0.514618(9) 0.02297(7) Uani 1 1 d . . .
Si Si 0.40052(7) 0.51854(4) 0.62315(2) 0.01896(10) Uani 1 1 d . . .
C1 C 0.5077(2) 0.53504(14) 0.52884(8) 0.0183(3) Uani 1 1 d . . .
C2 C 0.4726(3) 0.65375(17) 0.67648(11) 0.0302(4) Uani 1 1 d . . .
H21 H 0.419(4) 0.722(2) 0.6594(14) 0.045(6) Uiso 1 1 d . . .
H22 H 0.610(4) 0.663(2) 0.6787(15) 0.044(6) Uiso 1 1 d . . .
H23 H 0.419(3) 0.6442(19) 0.7225(15) 0.039(6) Uiso 1 1 d . . .
C3 C 0.5194(3) 0.38291(16) 0.66520(10) 0.0273(4) Uani 1 1 d . . .
H31 H 0.467(4) 0.378(2) 0.7135(15) 0.047(6) Uiso 1 1 d . . .
H32 H 0.649(3) 0.395(2) 0.6715(14) 0.045(7) Uiso 1 1 d . . .
H33 H 0.491(4) 0.3130(19) 0.6404(14) 0.041(7) Uiso 1 1 d . . .
C4 C 0.1136(3) 0.51003(17) 0.61979(11) 0.0278(4) Uani 1 1 d . . .
H41 H 0.067(3) 0.445(2) 0.5960(12) 0.037(6) Uiso 1 1 d . . .
H42 H 0.057(3) 0.579(2) 0.5990(13) 0.047(6) Uiso 1 1 d . . .
H43 H 0.055(4) 0.511(2) 0.6660(17) 0.055(7) Uiso 1 1 d . . .

loop_
_atom_site_aniso_label
_atom_site_aniso_U_11
_atom_site_aniso_U_22
_atom_site_aniso_U_33
_atom_site_aniso_U_23
_atom_site_aniso_U_13
_atom_site_aniso_U_12
Br 0.02362(10) 0.02186(10) 0.02344(11) 0.00219(6) -0.00145(6) -0.00555(5)
Si 0.0199(2) 0.02080(19) 0.0162(2) 0.00191(15) 0.00015(16) 0.00159(16)
C1 0.0153(7) 0.0194(6) 0.0200(7) 0.0042(6) -0.0021(5) -0.0006(5)
C2 0.0382(10) 0.0290(9) 0.0235(9) -0.0032(7) 0.0004(8) -0.0011(8)
C3 0.0302(9) 0.0288(8) 0.0229(9) 0.0050(7) -0.0035(7) 0.0052(7)
C4 0.0225(8) 0.0312(9) 0.0297(10) 0.0014(7) 0.0047(7) 0.0030(7)

loop_
_atom_type_symbol
_atom_type_description
_atom_type_scat_dispersion_real
_atom_type_scat_dispersion_imag
_atom_type_scat_source
C C 0.0033 0.0016 'International Tables Vol C Tables 4.2.6.8 and 6.1.1.4'
H H 0.0000 0.0000 'International Tables Vol C Tables 4.2.6.8 and 6.1.1.4'
Si Si 0.0817 0.0704 'International Tables Vol C Tables 4.2.6.8 and 6.1.1.4'
Br Br -0.2901 2.4595 'International Tables Vol C Tables 4.2.6.8 and 6.1.1.4'

loop_
_exptl_crystal_face_index_h
_exptl_crystal_face_index_k
_exptl_crystal_face_index_l
_exptl_crystal_face_perp_dist
0.00 0.00 -1.00 0.0300
0.00 0.00 1.00 0.0300
0.00 1.00 0.00 0.2200
0.00 -1.00 0.00 0.2000
-1.00 1.00 0.00 0.1700
1.00 -1.00 0.00 0.2100
1.00 1.00 0.00 0.2000
-1.00 -1.00 0.00 0.2000

loop_
_geom_angle_atom_site_label_1
_geom_angle_atom_site_label_2
_geom_angle_atom_site_label_3
_geom_angle
_geom_angle_site_symmetry_1
_geom_angle_site_symmetry_3
_geom_angle_publ_flag
C2 Si C3 108.70(9) . . ?
C2 Si C4 108.06(9) . . ?
C3 Si C4 112.74(9) . . ?
C2 Si C1 109.04(8) . . ?
C3 Si C1 108.44(8) . . ?
C4 Si C1 109.80(8) . . ?
C1 C1 Si 131.70(16) 5_666 . ?
C1 C1 Br 114.16(16) 5_666 . ?
Si C1 Br 114.12(8) . . ?

loop_
_geom_bond_atom_site_label_1
_geom_bond_atom_site_label_2
_geom_bond_distance
_geom_bond_site_symmetry_2
_geom_bond_publ_flag
Br C1 1.9427(15) . ?
Si C2 1.8619(19) . ?
Si C3 1.8660(17) . ?
Si C4 1.8680(18) . ?
Si C1 1.9047(16) . ?
C1 C1 1.334(3) 5_666 ?

loop_
_geom_torsion_atom_site_label_1
_geom_torsion_atom_site_label_2
_geom_torsion_atom_site_label_3
_geom_torsion_atom_site_label_4
_geom_torsion
_geom_torsion_site_symmetry_1
_geom_torsion_site_symmetry_2
_geom_torsion_site_symmetry_3
_geom_torsion_site_symmetry_4
_geom_torsion_publ_flag
C2 Si C1 Br 3.61(11) . . . . ?
Br C1 C1 Si -1.3(3) . . 5_666 5_666 ?
